data_7708293
loop_
_publ_author_name
'Koroteev, Pavel Sergeevich'
'Dobrohotova, Zhanna'
'Ilyukhin, Andrey'
'Belova, Ekaterina V.'
'Yaprynsev, Alexey D.'
'Rouzi\`eres, Mathieu'
'Clerac, Rodolphe'
'Efimov, N. N.'

_publ_section_title
;
 Tetranuclear Cr-Ln ferrocenecarboxylate complexes with defect-dicubane
 structure: synthesis, magnetism, and thermolysis
;
_journal_name_full 'Dalton Transactions'
_journal_paper_doi 10.1039/D1DT02562G
_journal_year 2021
_chemical_formula_moiety 'C56 H64 Cr2 Dy2 Fe4 N4 O22, 2(C7 H8), 2(C4 H8 O)'
_chemical_formula_sum 'C78 H96 Cr2 Dy2 Fe4 N4 O24'
_chemical_formula_weight 2125.98
_space_group_IT_number 14
_space_group_name_Hall '-P 2yn'
_space_group_name_H-M_alt 'P 1 21/n 1'
_symmetry_cell_setting monoclinic
_symmetry_Int_Tables_number 14
_symmetry_space_group_name_Hall '-P 2yn'
_symmetry_space_group_name_H-M 'P 1 21/n 1'
_atom_sites_solution_hydrogens mixed
_audit_conform_dict_location ftp://ftp.iucr.org/pub/cif_core.dic
_audit_conform_dict_name cif_core.dic
_audit_conform_dict_version 2.4.3
_audit_creation_date 2017-05-17T22:12:44-00:00
_audit_creation_method 'WinGX routine CIF_UPDATE'
_audit_update_record
;
2021-03-28 deposited with the CCDC.	2021-09-14 downloaded from the CCDC.
;
_cell_angle_alpha 90
_cell_angle_beta 103.1360(10)
_cell_angle_gamma 90
_cell_formula_units_Z 2
_cell_length_a 15.2812(4)
_cell_length_b 16.7770(5)
_cell_length_c 15.8983(5)
_cell_measurement_reflns_used 9972
_cell_measurement_temperature 150(2)
_cell_measurement_theta_max 30.45
_cell_measurement_theta_min 2.43
_cell_volume 3969.2(2)
_computing_cell_refinement 'Bruker SAINT'
_computing_data_collection 'Bruker APEX2'
_computing_data_reduction 'Bruker SAINT'
_computing_molecular_graphics 'Bruker SHELXTL'
_computing_publication_material 'Bruker SHELXTL'
_computing_structure_refinement 'SHELXL-2016/6 (Sheldrick, 2016)'
_computing_structure_solution 'SHELXS-2016 (Sheldrick, 2015)'
_diffrn_ambient_temperature 150(2)
_diffrn_measured_fraction_theta_full 1
_diffrn_measured_fraction_theta_max 0.99
_diffrn_measurement_device_type 'Bruker APEX-II CCD'
_diffrn_measurement_method '\f and \w scans'
_diffrn_radiation_monochromator graphite
_diffrn_radiation_type MoK\a
_diffrn_radiation_wavelength 0.71073
_diffrn_reflns_av_R_equivalents 0.0376
_diffrn_reflns_av_unetI/netI 0.0292
_diffrn_reflns_Laue_measured_fraction_full 1
_diffrn_reflns_Laue_measured_fraction_max 0.99
_diffrn_reflns_limit_h_max 21
_diffrn_reflns_limit_h_min -21
_diffrn_reflns_limit_k_max 23
_diffrn_reflns_limit_k_min -23
_diffrn_reflns_limit_l_max 22
_diffrn_reflns_limit_l_min -22
_diffrn_reflns_number 55260
_diffrn_reflns_point_group_measured_fraction_full 1
_diffrn_reflns_point_group_measured_fraction_max 0.99
_diffrn_reflns_theta_full 25.242
_diffrn_reflns_theta_max 30.544
_diffrn_reflns_theta_min 2.064
_diffrn_standards_number 0
_exptl_absorpt_coefficient_mu 2.909
_exptl_absorpt_correction_T_max 0.7461
_exptl_absorpt_correction_T_min 0.5241
_exptl_absorpt_correction_type multi-scan
_exptl_absorpt_process_details 'SADABS (Sheldrick, 2003)'
_exptl_crystal_colour brown
_exptl_crystal_density_diffrn 1.779
_exptl_crystal_description block
_exptl_crystal_F_000 2136
_exptl_crystal_preparation 'Magnetic properties'
_exptl_crystal_size_max 0.4
_exptl_crystal_size_mid 0.3
_exptl_crystal_size_min 0.28
_refine_diff_density_max 1.624
_refine_diff_density_min -1.059
_refine_diff_density_rms 0.119
_refine_ls_extinction_method none
_refine_ls_goodness_of_fit_ref 0.999
_refine_ls_hydrogen_treatment constr
_refine_ls_matrix_type full
_refine_ls_number_parameters 595
_refine_ls_number_reflns 12036
_refine_ls_number_restraints 15
_refine_ls_restrained_S_all 1
_refine_ls_R_factor_all 0.0444
_refine_ls_R_factor_gt 0.0316
_refine_ls_shift/su_max 0.003
_refine_ls_shift/su_mean 0
_refine_ls_structure_factor_coef Fsqd
_refine_ls_weighting_details 'w=1/[\s^2^(Fo^2^)+(0.0500P)^2^+7.0000P] where P=(Fo^2^+2Fc^2^)/3'
_refine_ls_weighting_scheme calc
_refine_ls_wR_factor_gt 0.0814
_refine_ls_wR_factor_ref 0.0928
_reflns_Friedel_coverage 0
_reflns_number_gt 9996
_reflns_number_total 12036
_reflns_threshold_expression 'I > 2\s(I)'
_cod_data_source_file d1dt02562g2.cif
_cod_data_source_block 2
_cod_original_sg_symbol_H-M 'P 21/n'
_cod_database_code 7708293

loop_
_symmetry_equiv_pos_as_xyz
'x, y, z'
'-x+1/2, y+1/2, -z+1/2'
'-x, -y, -z'
'x-1/2, -y-1/2, z-1/2'

loop_
_atom_site_label
_atom_site_type_symbol
_atom_site_fract_x
_atom_site_fract_y
_atom_site_fract_z
_atom_site_U_iso_or_equiv
_atom_site_adp_type
_atom_site_occupancy
_atom_site_site_symmetry_order
_atom_site_calc_flag
_atom_site_refinement_flags_posn
_atom_site_refinement_flags_adp
_atom_site_refinement_flags_occupancy
_atom_site_disorder_assembly
_atom_site_disorder_group
Dy1 Dy 0.54341(2) 0.61291(2) 0.50944(2) 0.02013(4) Uani 1 1 d . . . . .
Fe1 Fe 0.09418(3) 0.29852(3) 0.48312(3) 0.03434(11) Uani 1 1 d . . . . .
Fe2 Fe 0.28406(3) 0.86313(3) 0.53423(3) 0.02788(9) Uani 1 1 d . . . . .
Cr1 Cr 0.33666(3) 0.54879(3) 0.43829(3) 0.02103(9) Uani 1 1 d . . . . .
O1 O 0.24328(13) 0.48898(13) 0.48091(15) 0.0277(4) Uani 1 1 d . . . . .
O2 O 0.32296(14) 0.38268(13) 0.54185(14) 0.0272(4) Uani 1 1 d . . . . .
O3 O 0.43804(13) 0.68519(13) 0.56693(15) 0.0277(4) Uani 1 1 d . . . . .
O4 O 0.30083(13) 0.64387(13) 0.49644(15) 0.0275(4) Uani 1 1 d . . . . .
O5 O 0.42553(14) 0.61073(12) 0.39494(14) 0.0261(4) Uani 1 1 d . . . . .
O6 O 0.36303(13) 0.45163(12) 0.37999(12) 0.0231(4) Uani 1 1 d . . . . .
O7 O 0.0983(3) 0.7122(3) 0.2573(3) 0.0447(8) Uani 0.81 1 d . . P A 1
H2 H 0.104515 0.729982 0.205524 0.054 Uiso 0.81 1 d R U P A 1
O7B O 0.1008(12) 0.7410(10) 0.2777(11) 0.037(4) Uiso 0.19 1 d . . P A 2
H2B H 0.105531 0.741004 0.211771 0.044 Uiso 0.19 1 d R U P A 2
O8 O 0.61907(14) 0.72684(13) 0.59337(15) 0.0302(4) Uani 1 1 d . . . . .
O9 O 0.54977(16) 0.75204(14) 0.46121(16) 0.0341(5) Uani 1 1 d . . . . .
O10 O 0.6065(2) 0.84941(16) 0.5467(2) 0.0590(8) Uani 1 1 d . . . . .
O11 O 0.43451(12) 0.51959(11) 0.53643(12) 0.0201(4) Uani 1 1 d . . . . .
H1 H 0.419982 0.52397 0.594498 0.024 Uiso 1 1 calc R U . . .
N1 N 0.2503(2) 0.5772(2) 0.3214(3) 0.0242(7) Uani 0.81 1 d . . P A 1
N1B N 0.2638(11) 0.5699(10) 0.2998(10) 0.018(4) Uiso 0.19 1 d . . P A 2
N2 N 0.59194(19) 0.77867(16) 0.5335(2) 0.0345(6) Uani 1 1 d . . . . .
C1 C 0.25180(18) 0.42221(18) 0.52034(19) 0.0253(5) Uani 1 1 d . . . . .
C2 C 0.1686(2) 0.39173(19) 0.5425(2) 0.0308(6) Uani 1 1 d . . . . .
C3 C 0.0794(2) 0.4176(2) 0.5038(3) 0.0395(8) Uani 1 1 d . . . . .
H3A H 0.063205 0.457397 0.460508 0.047 Uiso 1 1 calc R U . . .
C4 C 0.0187(3) 0.3726(2) 0.5420(3) 0.0492(11) Uani 1 1 d . . . . .
H4A H -0.044934 0.377254 0.52865 0.059 Uiso 1 1 calc R U . . .
C5 C 0.0701(3) 0.3204(3) 0.6029(3) 0.0498(10) Uani 1 1 d . . . . .
H5A H 0.046805 0.283633 0.637665 0.06 Uiso 1 1 calc R U . . .
C6 C 0.1626(3) 0.3314(2) 0.6041(2) 0.0395(8) Uani 1 1 d . . . . .
H6A H 0.21158 0.303571 0.639445 0.047 Uiso 1 1 calc R U . . .
C7 C 0.1623(3) 0.2479(3) 0.4002(3) 0.0530(11) Uani 1 1 d . . . . .
H7A H 0.221548 0.26122 0.395962 0.064 Uiso 1 1 calc R U . . .
C8 C 0.1386(4) 0.1896(3) 0.4547(3) 0.0623(14) Uani 1 1 d . . . . .
H8A H 0.179238 0.156345 0.493508 0.075 Uiso 1 1 calc R U . . .
C9 C 0.0437(3) 0.1892(3) 0.4417(3) 0.0513(10) Uani 1 1 d . . . . .
H9A H 0.009376 0.155872 0.470344 0.062 Uiso 1 1 calc R U . . .
C10 C 0.0097(2) 0.2468(3) 0.3789(3) 0.0460(9) Uani 1 1 d . . . . .
H10A H -0.051965 0.259399 0.357292 0.055 Uiso 1 1 calc R U . . .
C11 C 0.0830(3) 0.2828(3) 0.3534(3) 0.0452(9) Uani 1 1 d . . . . .
H11A H 0.079094 0.323849 0.311583 0.054 Uiso 1 1 calc R U . . .
C12 C 0.35379(18) 0.69018(17) 0.54771(19) 0.0242(5) Uani 1 1 d . . . . .
C13 C 0.31167(18) 0.75404(17) 0.58804(19) 0.0243(5) Uani 1 1 d . . . . .
C14 C 0.3588(2) 0.81386(18) 0.64494(19) 0.0276(6) Uani 1 1 d . . . . .
H14A H 0.422154 0.817514 0.665297 0.033 Uiso 1 1 calc R U . . .
C15 C 0.2944(2) 0.8667(2) 0.6656(2) 0.0332(7) Uani 1 1 d . . . . .
H15A H 0.306926 0.912024 0.702139 0.04 Uiso 1 1 calc R U . . .
C16 C 0.2076(2) 0.8399(2) 0.6218(2) 0.0347(7) Uani 1 1 d . . . . .
H16A H 0.15212 0.864232 0.624353 0.042 Uiso 1 1 calc R U . . .
C17 C 0.2177(2) 0.77072(19) 0.5738(2) 0.0294(6) Uani 1 1 d . . . . .
H17A H 0.170562 0.740821 0.538435 0.035 Uiso 1 1 calc R U . . .
C18 C 0.3274(3) 0.8601(3) 0.4219(3) 0.0511(10) Uani 1 1 d . . . . .
H18A H 0.357309 0.817035 0.401671 0.061 Uiso 1 1 calc R U . . .
C19 C 0.3694(3) 0.9245(3) 0.4752(3) 0.0499(10) Uani 1 1 d . . . . .
H19A H 0.432201 0.931566 0.496776 0.06 Uiso 1 1 calc R U . . .
C20 C 0.3017(3) 0.9752(3) 0.4897(3) 0.0563(11) Uani 1 1 d . . . . .
H20A H 0.31076 1.022779 0.522955 0.068 Uiso 1 1 calc R U . . .
C21 C 0.2175(3) 0.9439(3) 0.4469(3) 0.0582(12) Uani 1 1 d . . . . .
H21A H 0.160488 0.966722 0.446353 0.07 Uiso 1 1 calc R U . . .
C22 C 0.2333(3) 0.8721(3) 0.4046(3) 0.0535(11) Uani 1 1 d . . . . .
H22A H 0.188813 0.838373 0.371014 0.064 Uiso 1 1 calc R U . . .
C23 C 0.3918(6) 0.6431(6) 0.3137(6) 0.0330(18) Uani 0.81 1 d . . P A 1
H23A H 0.408941 0.608669 0.269483 0.04 Uiso 0.81 1 calc R U P A 1
H23B H 0.418906 0.6963 0.310449 0.04 Uiso 0.81 1 calc R U P A 1
C24 C 0.2906(3) 0.6511(2) 0.2942(2) 0.0305(8) Uani 0.81 1 d . . P A 1
H24A H 0.273746 0.697583 0.32555 0.037 Uiso 0.81 1 calc R U P A 1
H24B H 0.26719 0.659943 0.231582 0.037 Uiso 0.81 1 calc R U P A 1
C25 C 0.2850(3) 0.4336(2) 0.3138(3) 0.0288(7) Uani 0.81 1 d . . P A 1
H25A H 0.235838 0.414992 0.340123 0.035 Uiso 0.81 1 calc R U P A 1
H25B H 0.298922 0.390712 0.276085 0.035 Uiso 0.81 1 calc R U P A 1
C26 C 0.2563(3) 0.5088(3) 0.2610(3) 0.0301(9) Uani 0.81 1 d . . P A 1
H26A H 0.300546 0.521581 0.226141 0.036 Uiso 0.81 1 calc R U P A 1
H26B H 0.197124 0.500245 0.221087 0.036 Uiso 0.81 1 calc R U P A 1
C27 C 0.0914(3) 0.6278(3) 0.2546(3) 0.0374(9) Uani 0.81 1 d . . P A 1
H27A H 0.104288 0.608082 0.200046 0.045 Uiso 0.81 1 calc R U P A 1
H27B H 0.029182 0.612055 0.255673 0.045 Uiso 0.81 1 calc R U P A 1
C28 C 0.1564(2) 0.5897(3) 0.3306(3) 0.0304(8) Uani 0.81 1 d . . P A 1
H28A H 0.158548 0.623293 0.382228 0.036 Uiso 0.81 1 calc R U P A 1
H28B H 0.131635 0.537246 0.341985 0.036 Uiso 0.81 1 calc R U P A 1
C23B C 0.401(3) 0.653(2) 0.310(3) 0.020(6) Uiso 0.19 1 d . . P A 2
H23C H 0.45423 0.657185 0.28389 0.024 Uiso 0.19 1 calc R U P A 2
H23D H 0.379817 0.707943 0.317625 0.024 Uiso 0.19 1 calc R U P A 2
C24B C 0.3278(11) 0.6058(9) 0.2517(10) 0.026(3) Uiso 0.19 1 d . . P A 2
H24C H 0.294065 0.640977 0.205567 0.032 Uiso 0.19 1 calc R U P A 2
H24D H 0.355316 0.562712 0.223855 0.032 Uiso 0.19 1 calc R U P A 2
C25B C 0.3206(12) 0.4329(10) 0.2924(11) 0.025(3) Uiso 0.19 1 d . . P A 2
H25C H 0.302101 0.376247 0.286774 0.031 Uiso 0.19 1 calc R U P A 2
H25D H 0.361478 0.443582 0.253586 0.031 Uiso 0.19 1 calc R U P A 2
C26B C 0.2410(13) 0.4862(12) 0.2720(14) 0.023(4) Uiso 0.19 1 d . . P A 2
H26C H 0.194658 0.465946 0.301057 0.028 Uiso 0.19 1 calc R U P A 2
H26D H 0.215386 0.485246 0.208916 0.028 Uiso 0.19 1 calc R U P A 2
C27B C 0.1864(11) 0.7066(10) 0.3011(11) 0.030(3) Uiso 0.19 1 d . . P A 2
H27C H 0.213551 0.717658 0.362657 0.036 Uiso 0.19 1 calc R U P A 2
H27D H 0.225832 0.729451 0.265793 0.036 Uiso 0.19 1 calc R U P A 2
C28B C 0.1771(10) 0.6162(9) 0.2862(10) 0.025(3) Uiso 0.19 1 d . . P A 2
H28C H 0.141152 0.594365 0.32532 0.03 Uiso 0.19 1 calc R U P A 2
H28D H 0.142836 0.606998 0.226229 0.03 Uiso 0.19 1 calc R U P A 2
C29 C 0.5821(4) 0.9216(5) 0.2852(5) 0.0571(18) Uani 0.75 1 d D . P B 1
C30 C 0.6466(6) 0.8628(5) 0.3178(5) 0.0664(19) Uani 0.75 1 d D . P B 1
H30A H 0.645997 0.83404 0.369161 0.08 Uiso 0.75 1 calc R U P B 1
C31 C 0.7099(11) 0.8497(12) 0.2711(11) 0.150(7) Uani 0.75 1 d D . P B 1
H31A H 0.752644 0.808541 0.289838 0.18 Uiso 0.75 1 calc R U P B 1
C32 C 0.7158(5) 0.8922(5) 0.1989(6) 0.065(2) Uani 0.75 1 d D . P B 1
H32A H 0.764313 0.88641 0.171169 0.078 Uiso 0.75 1 calc R U P B 1
C33 C 0.6460(6) 0.9434(4) 0.1702(6) 0.075(2) Uani 0.75 1 d D . P B 1
H33A H 0.644347 0.97171 0.118146 0.09 Uiso 0.75 1 calc R U P B 1
C34 C 0.5802(6) 0.9561(4) 0.2109(4) 0.0601(17) Uani 0.75 1 d D . P B 1
H34A H 0.531636 0.990324 0.185965 0.072 Uiso 0.75 1 calc R U P B 1
C35 C 0.5123(6) 0.9305(7) 0.3324(6) 0.095(3) Uani 0.75 1 d D . P B 1
H35A H 0.513425 0.884784 0.37099 0.143 Uiso 0.75 1 calc R U P B 1
H35B H 0.453641 0.933218 0.291682 0.143 Uiso 0.75 1 calc R U P B 1
H35C H 0.522373 0.979654 0.366631 0.143 Uiso 0.75 1 calc R U P B 1
C29B C 0.565(2) 0.9298(19) 0.255(2) 0.15(2) Uiso 0.25 1 d D . P C 2
C30B C 0.6023(11) 0.8784(10) 0.3262(10) 0.038(3) Uiso 0.25 1 d D . P C 2
H30B H 0.582272 0.882948 0.378369 0.045 Uiso 0.25 1 calc R U P C 2
C31B C 0.6667(11) 0.8225(11) 0.3207(11) 0.047(4) Uiso 0.25 1 d D . P C 2
H31B H 0.67346 0.774238 0.352844 0.056 Uiso 0.25 1 calc R U P C 2
C32B C 0.7207(11) 0.8419(10) 0.2648(11) 0.031(3) Uiso 0.25 1 d D . P C 2
H32B H 0.77995 0.821546 0.271907 0.037 Uiso 0.25 1 calc R U P C 2
C33B C 0.6843(14) 0.8912(13) 0.1998(14) 0.05 Uiso 0.25 1 d D U P C 2
H33B H 0.702966 0.887355 0.146872 0.06 Uiso 0.25 1 calc R U P C 2
C34B C 0.6248(17) 0.9435(13) 0.2072(14) 0.058(6) Uiso 0.25 1 d D . P C 2
H34B H 0.623465 0.99301 0.177827 0.069 Uiso 0.25 1 calc R U P C 2
C35B C 0.5177(13) 0.9996(11) 0.2776(13) 0.058(4) Uiso 0.25 1 d D . P C 2
H35D H 0.456596 0.984597 0.280915 0.087 Uiso 0.25 1 calc R U P C 2
H35E H 0.514901 1.04067 0.233213 0.087 Uiso 0.25 1 calc R U P C 2
H35F H 0.550059 1.020519 0.333615 0.087 Uiso 0.25 1 calc R U P C 2
O12 O 0.5688(5) 0.4661(5) 0.2934(4) 0.0428(14) Uani 0.57 1 d . . P D 1
C36 C 0.5072(5) 0.4124(5) 0.2446(4) 0.0454(17) Uani 0.57 1 d . . P D 1
H36A H 0.445263 0.433581 0.235261 0.054 Uiso 0.57 1 calc R U P D 1
H36B H 0.509831 0.360409 0.274474 0.054 Uiso 0.57 1 calc R U P D 1
C37 C 0.5346(15) 0.4034(9) 0.1596(9) 0.046(4) Uani 0.57 1 d . . P D 1
H37A H 0.481168 0.397075 0.111403 0.055 Uiso 0.57 1 calc R U P D 1
H37B H 0.574348 0.356639 0.160783 0.055 Uiso 0.57 1 calc R U P D 1
C38 C 0.5842(8) 0.4804(5) 0.1503(5) 0.056(2) Uani 0.57 1 d . . P D 1
H38A H 0.545936 0.516807 0.108489 0.068 Uiso 0.57 1 calc R U P D 1
H38B H 0.640131 0.469453 0.130846 0.068 Uiso 0.57 1 calc R U P D 1
C39 C 0.6064(12) 0.5182(10) 0.2463(10) 0.051(3) Uani 0.57 1 d . . P D 1
H39A H 0.672076 0.522289 0.269615 0.061 Uiso 0.57 1 calc R U P D 1
H39B H 0.579384 0.571869 0.246237 0.061 Uiso 0.57 1 calc R U P D 1
O12B O 0.5954(6) 0.4529(6) 0.3013(7) 0.041(2) Uiso 0.43 1 d . . P E 2
C36B C 0.5492(11) 0.3888(8) 0.2496(10) 0.066(4) Uiso 0.43 1 d . . P E 2
H36C H 0.48951 0.380792 0.262823 0.079 Uiso 0.43 1 calc R U P E 2
H36D H 0.583961 0.338859 0.26343 0.079 Uiso 0.43 1 calc R U P E 2
C37B C 0.538(3) 0.407(2) 0.159(2) 0.090(12) Uiso 0.43 1 d . . P E 2
H37C H 0.479177 0.388501 0.125747 0.108 Uiso 0.43 1 calc R U P E 2
H37D H 0.586183 0.381764 0.135941 0.108 Uiso 0.43 1 calc R U P E 2
C38B C 0.5447(10) 0.4967(10) 0.1554(11) 0.068(4) Uiso 0.43 1 d . . P E 2
H38C H 0.575711 0.512623 0.109744 0.081 Uiso 0.43 1 calc R U P E 2
H38D H 0.483884 0.520599 0.142222 0.081 Uiso 0.43 1 calc R U P E 2
C39B C 0.5909(13) 0.5212(15) 0.2321(13) 0.039(4) Uiso 0.43 1 d . . P E 2
H39C H 0.561633 0.568931 0.250082 0.047 Uiso 0.43 1 calc R U P E 2
H39D H 0.652489 0.536192 0.228162 0.047 Uiso 0.43 1 calc R U P E 2

loop_
_atom_site_aniso_label
_atom_site_aniso_U_11
_atom_site_aniso_U_22
_atom_site_aniso_U_33
_atom_site_aniso_U_23
_atom_site_aniso_U_13
_atom_site_aniso_U_12
Dy1 0.01565(6) 0.01874(7) 0.02474(7) -0.00006(4) 0.00196(4) -0.00172(4)
Fe1 0.0242(2) 0.0330(2) 0.0482(3) -0.0128(2) 0.01317(19) -0.00896(17)
Fe2 0.0293(2) 0.0231(2) 0.0292(2) -0.00184(16) 0.00243(17) -0.00087(16)
Cr1 0.01568(18) 0.0198(2) 0.0253(2) -0.00093(16) -0.00018(15) -0.00054(14)
O1 0.0173(9) 0.0259(10) 0.0394(12) -0.0043(9) 0.0057(8) -0.0021(7)
O2 0.0215(9) 0.0304(11) 0.0306(11) -0.0006(8) 0.0077(8) -0.0011(8)
O3 0.0181(9) 0.0261(10) 0.0377(11) -0.0052(8) 0.0041(8) -0.0013(7)
O4 0.0189(9) 0.0228(10) 0.0389(12) -0.0049(8) 0.0028(8) 0.0009(7)
O5 0.0230(9) 0.0262(10) 0.0264(10) 0.0055(8) 0.0003(8) -0.0034(7)
O6 0.0222(9) 0.0237(9) 0.0208(9) -0.0023(7) -0.0004(7) -0.0009(7)
O7 0.045(2) 0.045(2) 0.040(2) 0.0104(18) 0.0016(15) 0.0122(17)
O8 0.0234(10) 0.0261(10) 0.0398(12) -0.0052(9) 0.0047(9) -0.0035(8)
O9 0.0368(12) 0.0244(10) 0.0412(13) 0.0021(9) 0.0090(10) -0.0051(9)
O10 0.080(2) 0.0226(12) 0.071(2) -0.0061(13) 0.0101(17) -0.0162(13)
O11 0.0157(8) 0.0213(9) 0.0225(9) -0.0005(7) 0.0024(7) -0.0011(7)
N1 0.0198(15) 0.0294(18) 0.0223(17) 0.0017(14) 0.0027(14) 0.0013(12)
N2 0.0338(14) 0.0250(13) 0.0464(16) -0.0035(11) 0.0124(12) -0.0057(10)
C1 0.0200(12) 0.0271(14) 0.0288(14) -0.0080(11) 0.0053(10) -0.0050(10)
C2 0.0248(14) 0.0325(15) 0.0390(17) -0.0118(12) 0.0156(12) -0.0069(11)
C3 0.0261(15) 0.0338(17) 0.062(2) -0.0116(16) 0.0163(15) -0.0075(13)
C4 0.0324(18) 0.044(2) 0.079(3) -0.024(2) 0.0285(19) -0.0127(15)
C5 0.051(2) 0.047(2) 0.064(3) -0.0185(19) 0.038(2) -0.0210(18)
C6 0.0431(19) 0.0372(18) 0.0426(19) -0.0091(15) 0.0187(15) -0.0128(15)
C7 0.0315(17) 0.060(3) 0.068(3) -0.038(2) 0.0121(17) -0.0047(17)
C8 0.068(3) 0.044(2) 0.063(3) -0.024(2) -0.010(2) 0.014(2)
C9 0.056(2) 0.040(2) 0.056(2) -0.0144(18) 0.0083(19) -0.0209(18)
C10 0.0289(16) 0.057(2) 0.052(2) -0.0174(18) 0.0098(15) -0.0140(16)
C11 0.0398(19) 0.049(2) 0.050(2) -0.0156(17) 0.0190(16) -0.0105(16)
C12 0.0195(12) 0.0210(12) 0.0311(14) -0.0013(10) 0.0038(10) -0.0008(9)
C13 0.0200(12) 0.0238(13) 0.0289(13) -0.0016(10) 0.0053(10) -0.0003(10)
C14 0.0239(13) 0.0291(14) 0.0282(14) -0.0036(11) 0.0023(11) -0.0037(11)
C15 0.0355(16) 0.0320(15) 0.0311(15) -0.0102(12) 0.0058(13) -0.0016(13)
C16 0.0277(14) 0.0339(16) 0.0438(18) -0.0097(14) 0.0110(13) 0.0005(12)
C17 0.0220(13) 0.0285(14) 0.0376(16) -0.0049(12) 0.0068(11) -0.0018(11)
C18 0.070(3) 0.050(2) 0.0355(19) 0.0013(17) 0.0164(19) -0.009(2)
C19 0.055(2) 0.049(2) 0.046(2) 0.0117(18) 0.0116(18) -0.0144(19)
C20 0.076(3) 0.0308(19) 0.060(3) 0.0093(18) 0.010(2) -0.0019(19)
C21 0.058(3) 0.053(3) 0.057(3) 0.021(2) -0.001(2) 0.012(2)
C22 0.065(3) 0.054(2) 0.0353(19) 0.0070(17) -0.0020(18) -0.009(2)
C23 0.026(3) 0.048(4) 0.025(2) 0.012(2) 0.0067(19) -0.004(3)
C24 0.0272(17) 0.035(2) 0.0271(17) 0.0074(15) 0.0017(14) -0.0003(14)
C25 0.0251(17) 0.0314(19) 0.0256(17) -0.0058(14) -0.0028(15) -0.0044(14)
C26 0.029(2) 0.038(3) 0.0197(18) -0.0024(17) -0.0028(15) 0.0029(19)
C27 0.0261(18) 0.047(2) 0.034(2) 0.0102(18) -0.0037(15) 0.0060(16)
C28 0.0174(15) 0.041(2) 0.0298(18) 0.0077(16) -0.0001(13) 0.0031(14)
C29 0.034(3) 0.076(5) 0.052(3) -0.026(3) -0.010(2) 0.014(3)
C30 0.078(5) 0.066(4) 0.058(4) 0.027(3) 0.022(4) 0.028(4)
C31 0.116(11) 0.202(16) 0.154(13) 0.071(12) 0.075(10) 0.015(10)
C32 0.066(5) 0.057(4) 0.087(5) -0.009(3) 0.046(5) -0.006(3)
C33 0.086(6) 0.047(4) 0.087(6) 0.005(4) 0.007(5) -0.006(4)
C34 0.064(4) 0.048(3) 0.056(4) 0.012(3) -0.010(3) 0.003(3)
C35 0.088(6) 0.119(8) 0.076(6) 0.002(5) 0.012(5) 0.009(6)
O12 0.039(3) 0.061(4) 0.030(3) -0.005(2) 0.009(3) -0.014(3)
C36 0.045(4) 0.065(5) 0.027(3) -0.008(3) 0.009(3) -0.028(4)
C37 0.068(7) 0.038(4) 0.029(4) -0.006(3) 0.006(3) -0.009(4)
C38 0.087(7) 0.047(4) 0.039(4) 0.007(3) 0.025(4) -0.010(5)
C39 0.064(8) 0.042(5) 0.042(6) 0.005(5) 0.003(6) -0.008(5)

loop_
_atom_type_symbol
_atom_type_description
_atom_type_scat_dispersion_real
_atom_type_scat_dispersion_imag
_atom_type_scat_source
C C 0.0033 0.0016 'International Tables Vol C Tables 4.2.6.8 and 6.1.1.4'
H H 0 0 'International Tables Vol C Tables 4.2.6.8 and 6.1.1.4'
N N 0.0061 0.0033 'International Tables Vol C Tables 4.2.6.8 and 6.1.1.4'
O O 0.0106 0.006 'International Tables Vol C Tables 4.2.6.8 and 6.1.1.4'
Cr Cr 0.3209 0.6236 'International Tables Vol C Tables 4.2.6.8 and 6.1.1.4'
Fe Fe 0.3463 0.8444 'International Tables Vol C Tables 4.2.6.8 and 6.1.1.4'
Dy Dy -0.1892 4.4098 'International Tables Vol C Tables 4.2.6.8 and 6.1.1.4'

loop_
_geom_angle_atom_site_label_1
_geom_angle_atom_site_label_2
_geom_angle_atom_site_label_3
_geom_angle
_geom_angle_site_symmetry_1
_geom_angle_site_symmetry_3
_geom_angle_publ_flag
O5 Dy1 O6 149.85(7) . 3_666 ?
O5 Dy1 O3 80.24(8) . . ?
O6 Dy1 O3 108.06(7) 3_666 . ?
O5 Dy1 O2 108.45(8) . 3_666 ?
O6 Dy1 O2 80.85(7) 3_666 3_666 ?
O3 Dy1 O2 146.71(7) . 3_666 ?
O5 Dy1 O11 83.14(7) . 3_666 ?
O6 Dy1 O11 71.63(7) 3_666 3_666 ?
O3 Dy1 O11 138.87(7) . 3_666 ?
O2 Dy1 O11 74.39(7) 3_666 3_666 ?
O5 Dy1 O11 70.93(7) . . ?
O6 Dy1 O11 83.71(7) 3_666 . ?
O3 Dy1 O11 72.74(7) . . ?
O2 Dy1 O11 140.53(7) 3_666 . ?
O11 Dy1 O11 66.30(8) 3_666 . ?
O5 Dy1 O8 129.89(7) . . ?
O6 Dy1 O8 79.36(7) 3_666 . ?
O3 Dy1 O8 70.67(7) . . ?
O2 Dy1 O8 80.03(7) 3_666 . ?
O11 Dy1 O8 143.74(7) 3_666 . ?
O11 Dy1 O8 132.08(7) . . ?
O5 Dy1 O9 81.07(8) . . ?
O6 Dy1 O9 129.00(7) 3_666 . ?
O3 Dy1 O9 73.29(8) . . ?
O2 Dy1 O9 76.41(8) 3_666 . ?
O11 Dy1 O9 140.19(8) 3_666 . ?
O11 Dy1 O9 138.86(7) . . ?
O8 Dy1 O9 52.21(8) . . ?
O5 Dy1 N2 104.92(8) . . ?
O6 Dy1 N2 105.04(8) 3_666 . ?
O3 Dy1 N2 68.30(8) . . ?
O2 Dy1 N2 78.42(8) 3_666 . ?
O11 Dy1 N2 152.79(7) 3_666 . ?
O11 Dy1 N2 140.89(7) . . ?
O8 Dy1 N2 26.40(8) . . ?
O9 Dy1 N2 25.90(8) . . ?
O5 Dy1 Cr1 119.38(5) . 3_666 ?
O6 Dy1 Cr1 36.03(5) 3_666 3_666 ?
O3 Dy1 Cr1 136.01(6) . 3_666 ?
O2 Dy1 Cr1 68.66(5) 3_666 3_666 ?
O11 Dy1 Cr1 36.49(4) 3_666 3_666 ?
O11 Dy1 Cr1 77.55(5) . 3_666 ?
O8 Dy1 Cr1 109.80(5) . 3_666 ?
O9 Dy1 Cr1 143.52(6) . 3_666 ?
N2 Dy1 Cr1 130.83(6) . 3_666 ?
O5 Dy1 Cr1 35.54(5) . . ?
O6 Dy1 Cr1 119.80(5) 3_666 . ?
O3 Dy1 Cr1 67.30(5) . . ?
O2 Dy1 Cr1 136.84(5) 3_666 . ?
O11 Dy1 Cr1 77.38(4) 3_666 . ?
O11 Dy1 Cr1 36.31(4) . . ?
O8 Dy1 Cr1 137.45(5) . . ?
O9 Dy1 Cr1 107.80(6) . . ?
N2 Dy1 Cr1 124.06(6) . . ?
Cr1 Dy1 Cr1 104.782(10) 3_666 . ?
C8 Fe1 C2 127.80(17) . . ?
C8 Fe1 C9 40.7(2) . . ?
C2 Fe1 C9 166.15(17) . . ?
C8 Fe1 C7 40.4(2) . . ?
C2 Fe1 C7 107.81(14) . . ?
C9 Fe1 C7 68.20(18) . . ?
C8 Fe1 C6 108.99(18) . . ?
C2 Fe1 C6 40.88(14) . . ?
C9 Fe1 C6 128.39(17) . . ?
C7 Fe1 C6 119.51(16) . . ?
C8 Fe1 C3 165.23(19) . . ?
C2 Fe1 C3 41.04(14) . . ?
C9 Fe1 C3 151.93(17) . . ?
C7 Fe1 C3 126.95(18) . . ?
C6 Fe1 C3 68.74(16) . . ?
C8 Fe1 C11 67.5(2) . . ?
C2 Fe1 C11 118.44(15) . . ?
C9 Fe1 C11 67.69(18) . . ?
C7 Fe1 C11 40.01(18) . . ?
C6 Fe1 C11 152.84(15) . . ?
C3 Fe1 C11 107.48(18) . . ?
C8 Fe1 C10 67.74(18) . . ?
C2 Fe1 C10 152.14(17) . . ?
C9 Fe1 C10 40.12(18) . . ?
C7 Fe1 C10 67.77(15) . . ?
C6 Fe1 C10 165.67(16) . . ?
C3 Fe1 C10 118.11(18) . . ?
C11 Fe1 C10 40.30(15) . . ?
C8 Fe1 C5 120.4(2) . . ?
C2 Fe1 C5 68.36(14) . . ?
C9 Fe1 C5 109.01(17) . . ?
C7 Fe1 C5 154.0(2) . . ?
C6 Fe1 C5 40.60(15) . . ?
C3 Fe1 C5 68.09(17) . . ?
C11 Fe1 C5 164.97(18) . . ?
C10 Fe1 C5 127.83(16) . . ?
C8 Fe1 C4 153.1(2) . . ?
C2 Fe1 C4 68.73(13) . . ?
C9 Fe1 C4 118.65(17) . . ?
C7 Fe1 C4 164.8(2) . . ?
C6 Fe1 C4 68.25(17) . . ?
C3 Fe1 C4 40.88(15) . . ?
C11 Fe1 C4 127.47(19) . . ?
C10 Fe1 C4 107.95(17) . . ?
C5 Fe1 C4 40.0(2) . . ?
C13 Fe2 C17 41.31(11) . . ?
C13 Fe2 C22 119.30(16) . . ?
C17 Fe2 C22 105.53(16) . . ?
C13 Fe2 C21 155.92(17) . . ?
C17 Fe2 C21 120.81(17) . . ?
C22 Fe2 C21 41.0(2) . . ?
C13 Fe2 C18 105.65(16) . . ?
C17 Fe2 C18 122.44(16) . . ?
C22 Fe2 C18 40.6(2) . . ?
C21 Fe2 C18 68.4(2) . . ?
C13 Fe2 C14 41.22(11) . . ?
C17 Fe2 C14 69.20(12) . . ?
C22 Fe2 C14 155.75(17) . . ?
C21 Fe2 C14 161.88(18) . . ?
C18 Fe2 C14 120.99(17) . . ?
C13 Fe2 C20 160.93(17) . . ?
C17 Fe2 C20 157.32(17) . . ?
C22 Fe2 C20 68.43(19) . . ?
C21 Fe2 C20 40.4(2) . . ?
C18 Fe2 C20 68.0(2) . . ?
C14 Fe2 C20 125.28(17) . . ?
C13 Fe2 C16 68.70(13) . . ?
C17 Fe2 C16 40.65(13) . . ?
C22 Fe2 C16 123.86(18) . . ?
C21 Fe2 C16 108.43(18) . . ?
C18 Fe2 C16 159.77(16) . . ?
C14 Fe2 C16 68.36(13) . . ?
C20 Fe2 C16 123.35(18) . . ?
C13 Fe2 C19 123.70(16) . . ?
C17 Fe2 C19 160.18(16) . . ?
C22 Fe2 C19 68.57(19) . . ?
C21 Fe2 C19 68.0(2) . . ?
C18 Fe2 C19 40.96(18) . . ?
C14 Fe2 C19 107.97(16) . . ?
C20 Fe2 C19 39.93(19) . . ?
C16 Fe2 C19 158.13(16) . . ?
C13 Fe2 C15 68.72(13) . . ?
C17 Fe2 C15 68.69(13) . . ?
C22 Fe2 C15 161.51(18) . . ?
C21 Fe2 C15 125.64(18) . . ?
C18 Fe2 C15 157.32(17) . . ?
C14 Fe2 C15 40.44(13) . . ?
C20 Fe2 C15 109.75(17) . . ?
C16 Fe2 C15 40.58(13) . . ?
C19 Fe2 C15 122.68(16) . . ?
O5 Cr1 O6 92.37(9) . . ?
O5 Cr1 O11 87.03(8) . . ?
O6 Cr1 O11 88.11(8) . . ?
O5 Cr1 O4 91.39(9) . . ?
O6 Cr1 O4 175.74(9) . . ?
O11 Cr1 O4 94.09(9) . . ?
O5 Cr1 O1 177.96(9) . . ?
O6 Cr1 O1 88.97(9) . . ?
O11 Cr1 O1 94.55(9) . . ?
O4 Cr1 O1 87.22(9) . . ?
O5 Cr1 N1 85.04(12) . . ?
O6 Cr1 N1 85.70(13) . . ?
O11 Cr1 N1 169.72(13) . . ?
O4 Cr1 N1 92.63(13) . . ?
O1 Cr1 N1 93.54(12) . . ?
O5 Cr1 N1B 78.5(4) . . ?
O6 Cr1 N1B 77.2(4) . . ?
O11 Cr1 N1B 158.8(4) . . ?
O4 Cr1 N1B 101.6(4) . . ?
O1 Cr1 N1B 100.3(4) . . ?
O5 Cr1 Dy1 97.83(6) . 3_666 ?
O6 Cr1 Dy1 42.95(6) . 3_666 ?
O11 Cr1 Dy1 46.35(6) . 3_666 ?
O4 Cr1 Dy1 138.29(7) . 3_666 ?
O1 Cr1 Dy1 84.19(6) . 3_666 ?
N1 Cr1 Dy1 128.54(12) . 3_666 ?
O5 Cr1 Dy1 42.00(6) . . ?
O6 Cr1 Dy1 98.63(6) . . ?
O11 Cr1 Dy1 46.25(6) . . ?
O4 Cr1 Dy1 85.52(6) . . ?
O1 Cr1 Dy1 139.24(7) . . ?
N1 Cr1 Dy1 126.80(11) . . ?
N1B Cr1 Dy1 120.5(4) . . ?
Dy1 Cr1 Dy1 75.219(10) 3_666 . ?
C1 O1 Cr1 127.62(18) . . ?
C1 O2 Dy1 130.8(2) . 3_666 ?
C12 O3 Dy1 133.76(19) . . ?
C12 O4 Cr1 125.91(18) . . ?
C23 O5 Cr1 113.3(4) . . ?
C23B O5 Cr1 121.4(14) . . ?
C23 O5 Dy1 143.7(4) . . ?
C23B O5 Dy1 135.2(14) . . ?
Cr1 O5 Dy1 102.46(9) . . ?
C25B O6 Cr1 123.1(7) . . ?
C25 O6 Cr1 107.3(2) . . ?
C25 O6 Dy1 137.7(2) . 3_666 ?
Cr1 O6 Dy1 101.02(8) . 3_666 ?
C27 O7 H2 109 . . ?
C27B O7B H2B 89.6 . . ?
N2 O8 Dy1 95.22(17) . . ?
N2 O9 Dy1 95.72(18) . . ?
Cr1 O11 Dy1 97.16(8) . 3_666 ?
Cr1 O11 Dy1 97.43(8) . . ?
Dy1 O11 Dy1 113.71(8) 3_666 . ?
Cr1 O11 H1 115.3 . . ?
Dy1 O11 H1 115.3 3_666 . ?
Dy1 O11 H1 115.3 . . ?
C28 N1 C24 112.5(3) . . ?
C28 N1 C26 111.6(3) . . ?
C24 N1 C26 111.0(4) . . ?
C28 N1 Cr1 112.0(3) . . ?
C24 N1 Cr1 103.3(2) . . ?
C26 N1 Cr1 106.1(2) . . ?
C26B N1B C24B 111.3(14) . . ?
C26B N1B C28B 107.8(14) . . ?
C24B N1B C28B 111.9(14) . . ?
C26B N1B Cr1 99.9(12) . . ?
C24B N1B Cr1 109.1(11) . . ?
C28B N1B Cr1 116.3(10) . . ?
O10 N2 O9 122.4(3) . . ?
O10 N2 O8 121.1(3) . . ?
O9 N2 O8 116.5(3) . . ?
O10 N2 Dy1 174.7(3) . . ?
O9 N2 Dy1 58.38(15) . . ?
O8 N2 Dy1 58.38(14) . . ?
O2 C1 O1 125.7(3) . . ?
O2 C1 C2 119.3(3) . . ?
O1 C1 C2 115.0(3) . . ?
C6 C2 C3 107.9(3) . . ?
C6 C2 C1 126.8(3) . . ?
C3 C2 C1 125.2(3) . . ?
C6 C2 Fe1 69.91(19) . . ?
C3 C2 Fe1 69.86(19) . . ?
C1 C2 Fe1 124.9(2) . . ?
C2 C3 C4 107.6(4) . . ?
C2 C3 Fe1 69.10(19) . . ?
C4 C3 Fe1 70.1(2) . . ?
C2 C3 H3A 126.2 . . ?
C4 C3 H3A 126.2 . . ?
Fe1 C3 H3A 126.2 . . ?
C5 C4 C3 107.8(3) . . ?
C5 C4 Fe1 69.7(2) . . ?
C3 C4 Fe1 69.0(2) . . ?
C5 C4 H4A 126.1 . . ?
C3 C4 H4A 126.1 . . ?
Fe1 C4 H4A 126.7 . . ?
C4 C5 C6 109.1(4) . . ?
C4 C5 Fe1 70.3(2) . . ?
C6 C5 Fe1 69.4(2) . . ?
C4 C5 H5A 125.5 . . ?
C6 C5 H5A 125.5 . . ?
Fe1 C5 H5A 126.4 . . ?
C5 C6 C2 107.6(4) . . ?
C5 C6 Fe1 70.0(2) . . ?
C2 C6 Fe1 69.2(2) . . ?
C5 C6 H6A 126.2 . . ?
C2 C6 H6A 126.2 . . ?
Fe1 C6 H6A 126.2 . . ?
C11 C7 C8 107.8(4) . . ?
C11 C7 Fe1 70.2(2) . . ?
C8 C7 Fe1 69.6(3) . . ?
C11 C7 H7A 126.1 . . ?
C8 C7 H7A 126.1 . . ?
Fe1 C7 H7A 125.7 . . ?
C7 C8 C9 108.1(4) . . ?
C7 C8 Fe1 70.0(2) . . ?
C9 C8 Fe1 69.8(2) . . ?
C7 C8 H8A 125.9 . . ?
C9 C8 H8A 125.9 . . ?
Fe1 C8 H8A 125.8 . . ?
C10 C9 C8 107.6(4) . . ?
C10 C9 Fe1 70.2(2) . . ?
C8 C9 Fe1 69.4(2) . . ?
C10 C9 H9A 126.2 . . ?
C8 C9 H9A 126.2 . . ?
Fe1 C9 H9A 125.7 . . ?
C9 C10 C11 108.0(4) . . ?
C9 C10 Fe1 69.7(2) . . ?
C11 C10 Fe1 69.8(2) . . ?
C9 C10 H10A 126 . . ?
C11 C10 H10A 126 . . ?
Fe1 C10 H10A 126.1 . . ?
C7 C11 C10 108.5(4) . . ?
C7 C11 Fe1 69.8(2) . . ?
C10 C11 Fe1 69.9(2) . . ?
C7 C11 H11A 125.8 . . ?
C10 C11 H11A 125.8 . . ?
Fe1 C11 H11A 126.2 . . ?
O3 C12 O4 125.6(3) . . ?
O3 C12 C13 117.9(2) . . ?
O4 C12 C13 116.5(2) . . ?
C17 C13 C14 107.8(3) . . ?
C17 C13 C12 126.7(3) . . ?
C14 C13 C12 125.4(3) . . ?
C17 C13 Fe2 69.53(17) . . ?
C14 C13 Fe2 70.10(17) . . ?
C12 C13 Fe2 123.0(2) . . ?
C15 C14 C13 108.0(3) . . ?
C15 C14 Fe2 70.38(19) . . ?
C13 C14 Fe2 68.68(17) . . ?
C15 C14 H14A 126 . . ?
C13 C14 H14A 126 . . ?
Fe2 C14 H14A 126.5 . . ?
C14 C15 C16 108.0(3) . . ?
C14 C15 Fe2 69.17(18) . . ?
C16 C15 Fe2 69.3(2) . . ?
C14 C15 H15A 126 . . ?
C16 C15 H15A 126 . . ?
Fe2 C15 H15A 127 . . ?
C17 C16 C15 108.6(3) . . ?
C17 C16 Fe2 68.93(19) . . ?
C15 C16 Fe2 70.1(2) . . ?
C17 C16 H16A 125.7 . . ?
C15 C16 H16A 125.7 . . ?
Fe2 C16 H16A 126.8 . . ?
C16 C17 C13 107.7(3) . . ?
C16 C17 Fe2 70.42(19) . . ?
C13 C17 Fe2 69.16(17) . . ?
C16 C17 H17A 126.2 . . ?
C13 C17 H17A 126.2 . . ?
Fe2 C17 H17A 125.8 . . ?
C22 C18 C19 107.9(4) . . ?
C22 C18 Fe2 69.5(3) . . ?
C19 C18 Fe2 69.8(2) . . ?
C22 C18 H18A 126 . . ?
C19 C18 H18A 126 . . ?
Fe2 C18 H18A 126.2 . . ?
C20 C19 C18 107.9(4) . . ?
C20 C19 Fe2 70.0(2) . . ?
C18 C19 Fe2 69.2(2) . . ?
C20 C19 H19A 126.1 . . ?
C18 C19 H19A 126.1 . . ?
Fe2 C19 H19A 126.3 . . ?
C19 C20 C21 108.8(4) . . ?
C19 C20 Fe2 70.1(2) . . ?
C21 C20 Fe2 69.5(2) . . ?
C19 C20 H20A 125.6 . . ?
C21 C20 H20A 125.6 . . ?
Fe2 C20 H20A 126.4 . . ?
C20 C21 C22 107.9(4) . . ?
C20 C21 Fe2 70.1(2) . . ?
C22 C21 Fe2 69.4(2) . . ?
C20 C21 H21A 126 . . ?
C22 C21 H21A 126 . . ?
Fe2 C21 H21A 126 . . ?
C18 C22 C21 107.5(4) . . ?
C18 C22 Fe2 69.9(2) . . ?
C21 C22 Fe2 69.6(2) . . ?
C18 C22 H22A 126.2 . . ?
C21 C22 H22A 126.2 . . ?
Fe2 C22 H22A 125.8 . . ?
O5 C23 C24 111.8(6) . . ?
O5 C23 H23A 109.3 . . ?
C24 C23 H23A 109.3 . . ?
O5 C23 H23B 109.3 . . ?
C24 C23 H23B 109.3 . . ?
H23A C23 H23B 107.9 . . ?
N1 C24 C23 109.7(4) . . ?
N1 C24 H24A 109.7 . . ?
C23 C24 H24A 109.7 . . ?
N1 C24 H24B 109.7 . . ?
C23 C24 H24B 109.7 . . ?
H24A C24 H24B 108.2 . . ?
O6 C25 C26 108.5(3) . . ?
O6 C25 H25A 110 . . ?
C26 C25 H25A 110 . . ?
O6 C25 H25B 110 . . ?
C26 C25 H25B 110 . . ?
H25A C25 H25B 108.4 . . ?
N1 C26 C25 109.2(3) . . ?
N1 C26 H26A 109.8 . . ?
C25 C26 H26A 109.8 . . ?
N1 C26 H26B 109.8 . . ?
C25 C26 H26B 109.8 . . ?
H26A C26 H26B 108.3 . . ?
O7 C27 C28 111.5(4) . . ?
O7 C27 H27A 109.3 . . ?
C28 C27 H27A 109.3 . . ?
O7 C27 H27B 109.3 . . ?
C28 C27 H27B 109.3 . . ?
H27A C27 H27B 108 . . ?
N1 C28 C27 116.8(3) . . ?
N1 C28 H28A 108.1 . . ?
C27 C28 H28A 108.1 . . ?
N1 C28 H28B 108.1 . . ?
C27 C28 H28B 108.1 . . ?
H28A C28 H28B 107.3 . . ?
O5 C23B C24B 107(2) . . ?
O5 C23B H23C 110.3 . . ?
C24B C23B H23C 110.3 . . ?
O5 C23B H23D 110.3 . . ?
C24B C23B H23D 110.3 . . ?
H23C C23B H23D 108.5 . . ?
N1B C24B C23B 112.4(19) . . ?
N1B C24B H24C 109.1 . . ?
C23B C24B H24C 109.1 . . ?
N1B C24B H24D 109.1 . . ?
C23B C24B H24D 109.1 . . ?
H24C C24B H24D 107.8 . . ?
O6 C25B C26B 104.4(14) . . ?
O6 C25B H25C 110.9 . . ?
C26B C25B H25C 110.9 . . ?
O6 C25B H25D 110.9 . . ?
C26B C25B H25D 110.9 . . ?
H25C C25B H25D 108.9 . . ?
C25B C26B N1B 112.2(15) . . ?
C25B C26B H26C 109.2 . . ?
N1B C26B H26C 109.2 . . ?
C25B C26B H26D 109.2 . . ?
N1B C26B H26D 109.2 . . ?
H26C C26B H26D 107.9 . . ?
O7B C27B C28B 108.6(14) . . ?
O7B C27B H27C 110 . . ?
C28B C27B H27C 110 . . ?
O7B C27B H27D 110 . . ?
C28B C27B H27D 110 . . ?
H27C C27B H27D 108.3 . . ?
N1B C28B C27B 116.1(13) . . ?
N1B C28B H28C 108.3 . . ?
C27B C28B H28C 108.3 . . ?
N1B C28B H28D 108.3 . . ?
C27B C28B H28D 108.3 . . ?
H28C C28B H28D 107.4 . . ?
C34 C29 C30 120.9(7) . . ?
C34 C29 C35 123.7(8) . . ?
C30 C29 C35 114.7(8) . . ?
C31 C30 C29 115.9(9) . . ?
C31 C30 H30A 122.1 . . ?
C29 C30 H30A 122.1 . . ?
C30 C31 C32 124.1(13) . . ?
C30 C31 H31A 118 . . ?
C32 C31 H31A 118 . . ?
C33 C32 C31 114.4(9) . . ?
C33 C32 H32A 122.8 . . ?
C31 C32 H32A 122.8 . . ?
C34 C33 C32 123.9(8) . . ?
C34 C33 H33A 118 . . ?
C32 C33 H33A 118 . . ?
C29 C34 C33 120.1(7) . . ?
C29 C34 H34A 119.9 . . ?
C33 C34 H34A 119.9 . . ?
C29 C35 H35A 109.5 . . ?
C29 C35 H35B 109.5 . . ?
H35A C35 H35B 109.5 . . ?
C29 C35 H35C 109.5 . . ?
H35A C35 H35C 109.5 . . ?
H35B C35 H35C 109.5 . . ?
C34B C29B C30B 110.3(19) . . ?
C34B C29B C35B 116(2) . . ?
C30B C29B C35B 115(2) . . ?
C31B C30B C29B 121.8(15) . . ?
C31B C30B H30B 119.1 . . ?
C29B C30B H30B 119.1 . . ?
C30B C31B C32B 114.8(15) . . ?
C30B C31B H31B 122.6 . . ?
C32B C31B H31B 122.6 . . ?
C33B C32B C31B 115.9(16) . . ?
C33B C32B H32B 122 . . ?
C31B C32B H32B 122 . . ?
C34B C33B C32B 121.9(19) . . ?
C34B C33B H33B 119.1 . . ?
C32B C33B H33B 119.1 . . ?
C33B C34B C29B 121.6(19) . . ?
C33B C34B H34B 119.2 . . ?
C29B C34B H34B 119.2 . . ?
C29B C35B H35D 109.5 . . ?
C29B C35B H35E 109.5 . . ?
H35D C35B H35E 109.5 . . ?
C29B C35B H35F 109.5 . . ?
H35D C35B H35F 109.5 . . ?
H35E C35B H35F 109.5 . . ?
C39 O12 C36 115.0(8) . . ?
O12 C36 C37 105.8(8) . . ?
O12 C36 H36A 110.6 . . ?
C37 C36 H36A 110.6 . . ?
O12 C36 H36B 110.6 . . ?
C37 C36 H36B 110.6 . . ?
H36A C36 H36B 108.7 . . ?
C36 C37 C38 104.3(9) . . ?
C36 C37 H37A 110.9 . . ?
C38 C37 H37A 110.9 . . ?
C36 C37 H37B 110.9 . . ?
C38 C37 H37B 110.9 . . ?
H37A C37 H37B 108.9 . . ?
C37 C38 C39 104.1(9) . . ?
C37 C38 H38A 110.9 . . ?
C39 C38 H38A 110.9 . . ?
C37 C38 H38B 110.9 . . ?
C39 C38 H38B 110.9 . . ?
H38A C38 H38B 109 . . ?
O12 C39 C38 104.1(11) . . ?
O12 C39 H39A 110.9 . . ?
C38 C39 H39A 110.9 . . ?
O12 C39 H39B 110.9 . . ?
C38 C39 H39B 110.9 . . ?
H39A C39 H39B 109 . . ?
C36B O12B C39B 101.9(12) . . ?
O12B C36B C37B 109.9(19) . . ?
O12B C36B H36C 109.7 . . ?
C37B C36B H36C 109.7 . . ?
O12B C36B H36D 109.7 . . ?
C37B C36B H36D 109.7 . . ?
H36C C36B H36D 108.2 . . ?
C36B C37B C38B 105(2) . . ?
C36B C37B H37C 110.7 . . ?
C38B C37B H37C 110.7 . . ?
C36B C37B H37D 110.7 . . ?
C38B C37B H37D 110.7 . . ?
H37C C37B H37D 108.8 . . ?
C39B C38B C37B 107(2) . . ?
C39B C38B H38C 110.3 . . ?
C37B C38B H38C 110.3 . . ?
C39B C38B H38D 110.3 . . ?
C37B C38B H38D 110.3 . . ?
H38C C38B H38D 108.5 . . ?
C38B C39B O12B 110.1(18) . . ?
C38B C39B H39C 109.6 . . ?
O12B C39B H39C 109.6 . . ?
C38B C39B H39D 109.6 . . ?
O12B C39B H39D 109.6 . . ?
H39C C39B H39D 108.1 . . ?

loop_
_geom_bond_atom_site_label_1
_geom_bond_atom_site_label_2
_geom_bond_distance
_geom_bond_site_symmetry_2
_geom_bond_publ_flag
Dy1 O5 2.252(2) . ?
Dy1 O6 2.2725(19) 3_666 ?
Dy1 O3 2.360(2) . ?
Dy1 O2 2.366(2) 3_666 ?
Dy1 O11 2.3874(19) 3_666 ?
Dy1 O11 2.3935(19) . ?
Dy1 O8 2.464(2) . ?
Dy1 O9 2.466(2) . ?
Dy1 N2 2.881(3) . ?
Dy1 Cr1 3.2737(5) 3_666 ?
Dy1 Cr1 3.2855(4) . ?
Fe1 C8 2.035(4) . ?
Fe1 C2 2.036(3) . ?
Fe1 C9 2.040(4) . ?
Fe1 C7 2.041(4) . ?
Fe1 C6 2.045(4) . ?
Fe1 C3 2.046(4) . ?
Fe1 C11 2.047(4) . ?
Fe1 C10 2.048(4) . ?
Fe1 C5 2.053(4) . ?
Fe1 C4 2.060(4) . ?
Fe2 C13 2.024(3) . ?
Fe2 C17 2.029(3) . ?
Fe2 C22 2.036(4) . ?
Fe2 C21 2.039(4) . ?
Fe2 C18 2.042(4) . ?
Fe2 C14 2.043(3) . ?
Fe2 C20 2.048(4) . ?
Fe2 C16 2.048(4) . ?
Fe2 C19 2.050(4) . ?
Fe2 C15 2.059(3) . ?
Cr1 O5 1.956(2) . ?
Cr1 O6 1.962(2) . ?
Cr1 O11 1.9622(19) . ?
Cr1 O4 1.982(2) . ?
Cr1 O1 1.985(2) . ?
Cr1 N1 2.075(4) . ?
Cr1 N1B 2.257(16) . ?
O1 C1 1.276(4) . ?
O2 C1 1.253(4) . ?
O3 C12 1.257(3) . ?
O4 C12 1.274(3) . ?
O5 C23 1.388(9) . ?
O5 C23B 1.50(4) . ?
O6 C25B 1.430(16) . ?
O6 C25 1.431(4) . ?
O7 C27 1.420(6) . ?
O7 H2 0.9001 . ?
O7B C27B 1.40(2) . ?
O7B H2B 1.0671 . ?
O8 N2 1.286(4) . ?
O9 N2 1.265(4) . ?
O10 N2 1.217(4) . ?
O11 H1 1 . ?
N1 C28 1.490(5) . ?
N1 C24 1.491(5) . ?
N1 C26 1.512(6) . ?
N1B C26B 1.49(3) . ?
N1B C24B 1.50(2) . ?
N1B C28B 1.51(2) . ?
C1 C2 1.485(4) . ?
C2 C6 1.425(5) . ?
C2 C3 1.431(5) . ?
C3 C4 1.434(5) . ?
C3 H3A 0.95 . ?
C4 C5 1.406(7) . ?
C4 H4A 0.95 . ?
C5 C6 1.422(5) . ?
C5 H5A 0.95 . ?
C6 H6A 0.95 . ?
C7 C11 1.398(6) . ?
C7 C8 1.407(8) . ?
C7 H7A 0.95 . ?
C8 C9 1.419(7) . ?
C8 H8A 0.95 . ?
C9 C10 1.402(7) . ?
C9 H9A 0.95 . ?
C10 C11 1.411(5) . ?
C10 H10A 0.95 . ?
C11 H11A 0.95 . ?
C12 C13 1.470(4) . ?
C13 C17 1.429(4) . ?
C13 C14 1.431(4) . ?
C14 C15 1.418(5) . ?
C14 H14A 0.95 . ?
C15 C16 1.424(5) . ?
C15 H15A 0.95 . ?
C16 C17 1.416(4) . ?
C16 H16A 0.95 . ?
C17 H17A 0.95 . ?
C18 C22 1.414(7) . ?
C18 C19 1.432(6) . ?
C18 H18A 0.95 . ?
C19 C20 1.399(7) . ?
C19 H19A 0.95 . ?
C20 C21 1.412(7) . ?
C20 H20A 0.95 . ?
C21 C22 1.428(7) . ?
C21 H21A 0.95 . ?
C22 H22A 0.95 . ?
C23 C24 1.513(10) . ?
C23 H23A 0.99 . ?
C23 H23B 0.99 . ?
C24 H24A 0.99 . ?
C24 H24B 0.99 . ?
C25 C26 1.525(6) . ?
C25 H25A 0.99 . ?
C25 H25B 0.99 . ?
C26 H26A 0.99 . ?
C26 H26B 0.99 . ?
C27 C28 1.521(5) . ?
C27 H27A 0.99 . ?
C27 H27B 0.99 . ?
C28 H28A 0.99 . ?
C28 H28B 0.99 . ?
C23B C24B 1.51(4) . ?
C23B H23C 0.99 . ?
C23B H23D 0.99 . ?
C24B H24C 0.99 . ?
C24B H24D 0.99 . ?
C25B C26B 1.48(3) . ?
C25B H25C 0.99 . ?
C25B H25D 0.99 . ?
C26B H26C 0.99 . ?
C26B H26D 0.99 . ?
C27B C28B 1.54(2) . ?
C27B H27C 0.99 . ?
C27B H27D 0.99 . ?
C28B H28C 0.99 . ?
C28B H28D 0.99 . ?
C29 C34 1.310(11) . ?
C29 C30 1.407(9) . ?
C29 C35 1.446(10) . ?
C30 C31 1.365(15) . ?
C30 H30A 0.95 . ?
C31 C32 1.372(16) . ?
C31 H31A 0.95 . ?
C32 C33 1.365(12) . ?
C32 H32A 0.95 . ?
C33 C34 1.331(12) . ?
C33 H33A 0.95 . ?
C34 H34A 0.95 . ?
C35 H35A 0.98 . ?
C35 H35B 0.98 . ?
C35 H35C 0.98 . ?
C29B C34B 1.34(2) . ?
C29B C30B 1.43(2) . ?
C29B C35B 1.46(2) . ?
C30B C31B 1.377(18) . ?
C30B H30B 0.95 . ?
C31B C32B 1.38(2) . ?
C31B H31B 0.95 . ?
C32B C33B 1.341(19) . ?
C32B H32B 0.95 . ?
C33B C34B 1.29(2) . ?
C33B H33B 0.95 . ?
C34B H34B 0.95 . ?
C35B H35D 0.98 . ?
C35B H35E 0.98 . ?
C35B H35F 0.98 . ?
O12 C39 1.360(18) . ?
O12 C36 1.402(9) . ?
C36 C37 1.510(18) . ?
C36 H36A 0.99 . ?
C36 H36B 0.99 . ?
C37 C38 1.52(2) . ?
C37 H37A 0.99 . ?
C37 H37B 0.99 . ?
C38 C39 1.616(18) . ?
C38 H38A 0.99 . ?
C38 H38B 0.99 . ?
C39 H39A 0.99 . ?
C39 H39B 0.99 . ?
O12B C36B 1.438(18) . ?
O12B C39B 1.58(3) . ?
C36B C37B 1.44(4) . ?
C36B H36C 0.99 . ?
C36B H36D 0.99 . ?
C37B C38B 1.51(4) . ?
C37B H37C 0.99 . ?
C37B H37D 0.99 . ?
C38B C39B 1.33(3) . ?
C38B H38C 0.99 . ?
C38B H38D 0.99 . ?
C39B H39C 0.99 . ?
C39B H39D 0.99 . ?

loop_
_geom_hbond_atom_site_label_D
_geom_hbond_atom_site_label_H
_geom_hbond_atom_site_label_A
_geom_hbond_distance_DH
_geom_hbond_distance_HA
_geom_hbond_distance_DA
_geom_hbond_angle_DHA
_geom_hbond_site_symmetry_A
O7 H2 O8 0.9 1.98 2.883(4) 177.8 4_575
O7B H2B O8 1.07 2.01 3.054(17) 164.3 4_575
O11 H1 O12 1 1.76 2.728(6) 162 3_666
O11 H1 O12B 1 1.77 2.759(11) 170.2 3_666
